data_4083392
loop_
_publ_author_name
'Yuan, Shifang'
'Wei, Xuehong'
'Tong, Hongbo'
'Zhang, Liping'
'Liu, Diansheng'
'Sun, Wen-Hua'

_publ_section_title
;
 \m2,\h1-N-[(N,N-Dimethylamino)dimethylsilyl]-2,6-diisopropylanilido Metal
 (Li, Zr, Hf) Compounds and the Catalytic Behaviors of the IVB Compounds
 in Ethylene (Co)Polymerization\x
;
_journal_issue 9
_journal_name_full Organometallics
_journal_page_first 2085
_journal_paper_doi 10.1021/om100044b
_journal_volume 29
_journal_year 2010
_chemical_formula_moiety 'C32 H58 Cl2 N4 Si2 Zr'
_chemical_formula_sum 'C32 H58 Cl2 N4 Si2 Zr'
_chemical_formula_weight 717.12
_chemical_name_systematic
; 
 bis[N-((dimethylamino)dimethylsilyl)-2,6-
diisopropylbenzenamino] dichlorozirconium 
;
_space_group_IT_number 15
_symmetry_cell_setting monoclinic
_symmetry_space_group_name_Hall '-C 2yc'
_symmetry_space_group_name_H-M 'C 1 2/c 1'
_atom_sites_solution_hydrogens geom
_atom_sites_solution_primary direct
_atom_sites_solution_secondary difmap
_audit_creation_method SHELXL-97
_cell_angle_alpha 90.00
_cell_angle_beta 103.755(2)
_cell_angle_gamma 90.00
_cell_formula_units_Z 16
_cell_length_a 25.518(5)
_cell_length_b 25.479(5)
_cell_length_c 23.772(5)
_cell_measurement_reflns_used 5389
_cell_measurement_temperature 223(2)
_cell_measurement_theta_max 23.777
_cell_measurement_theta_min 2.312
_cell_volume 15013(5)
_computing_cell_refinement 'Rapid Auto(Rigaku 2001)'
_computing_data_collection 'Rapid Auto(Rigaku 2001)'
_computing_data_reduction 'Rapid Auto(Rigaku 2001)'
_computing_molecular_graphics 'XP in Siemens SHELXTL (Sheldrick, 1994)'
_computing_publication_material 'SHELX97 (Sheldrick, 1997)'
_computing_structure_refinement 'SHELXL-97 (Sheldrick, 1997)'
_computing_structure_solution 'SHELXS-97 (Sheldrick, 1990)'
_diffrn_ambient_temperature 223(2)
_diffrn_measured_fraction_theta_full 0.975
_diffrn_measured_fraction_theta_max 0.975
_diffrn_measurement_device_type 'Rigaku raxis Rapid IP Area Detector'
_diffrn_measurement_method '\w scans at fixed \c = 45\%'
_diffrn_radiation_monochromator graphite
_diffrn_radiation_source 'fine-focus sealed tube'
_diffrn_radiation_type MoK\a
_diffrn_radiation_wavelength 0.71073
_diffrn_reflns_av_R_equivalents 0.0595
_diffrn_reflns_av_sigmaI/netI 0.0854
_diffrn_reflns_limit_h_max 30
_diffrn_reflns_limit_h_min -18
_diffrn_reflns_limit_k_max 30
_diffrn_reflns_limit_k_min -29
_diffrn_reflns_limit_l_max 25
_diffrn_reflns_limit_l_min -28
_diffrn_reflns_number 29713
_diffrn_reflns_theta_full 25.01
_diffrn_reflns_theta_max 25.01
_diffrn_reflns_theta_min 1.32
_diffrn_standards_decay_% none
_diffrn_standards_interval_count none
_diffrn_standards_interval_time none
_diffrn_standards_number none
_exptl_absorpt_coefficient_mu 0.525
_exptl_absorpt_correction_T_max 0.9022
_exptl_absorpt_correction_T_min 0.8583
_exptl_absorpt_correction_type multi-scan
_exptl_absorpt_process_details sadabs
_exptl_crystal_colour colorless
_exptl_crystal_density_diffrn 1.269
_exptl_crystal_density_method 'not measured'
_exptl_crystal_description block
_exptl_crystal_F_000 6080
_exptl_crystal_size_max 0.30
_exptl_crystal_size_mid 0.20
_exptl_crystal_size_min 0.20
_refine_diff_density_max 0.686
_refine_diff_density_min -0.490
_refine_diff_density_rms 0.095
_refine_ls_extinction_method none
_refine_ls_goodness_of_fit_ref 0.883
_refine_ls_hydrogen_treatment constr
_refine_ls_matrix_type full
_refine_ls_number_parameters 772
_refine_ls_number_reflns 12934
_refine_ls_number_restraints 0
_refine_ls_restrained_S_all 0.883
_refine_ls_R_factor_all 0.1126
_refine_ls_R_factor_gt 0.0711
_refine_ls_shift/su_max 0.000
_refine_ls_shift/su_mean 0.000
_refine_ls_structure_factor_coef Fsqd
_refine_ls_weighting_details 'calc w=1/[\s^2^(Fo^2^)+(0.1257P)^2^+54.5204P] where P=(Fo^2^+2Fc^2^)/3'
_refine_ls_weighting_scheme calc
_refine_ls_wR_factor_gt 0.1766
_refine_ls_wR_factor_ref 0.2084
_reflns_number_gt 8550
_reflns_number_total 12934
_reflns_threshold_expression >2sigma(I)
_cod_data_source_file om100044b_si_002.cif
_cod_data_source_block 2
_cod_original_sg_symbol_H-M C2/c
_cod_database_code 4083392

loop_
_symmetry_equiv_pos_as_xyz
'x, y, z'
'-x, y, -z+1/2'
'x+1/2, y+1/2, z'
'-x+1/2, y+1/2, -z+1/2'
'-x, -y, -z'
'x, -y, z-1/2'
'-x+1/2, -y+1/2, -z'
'x+1/2, -y+1/2, z-1/2'

loop_
_atom_site_label
_atom_site_type_symbol
_atom_site_fract_x
_atom_site_fract_y
_atom_site_fract_z
_atom_site_U_iso_or_equiv
_atom_site_adp_type
_atom_site_occupancy
_atom_site_symmetry_multiplicity
_atom_site_calc_flag
_atom_site_refinement_flags
Zr1 Zr 0.71969(2) 0.057097(19) 0.24527(2) 0.03370(18) Uani 1 1 d .
Cl1 Cl 0.65736(8) -0.01196(7) 0.25214(7) 0.0610(5) Uani 1 1 d .
Cl2 Cl 0.65750(8) 0.12915(6) 0.23469(7) 0.0632(5) Uani 1 1 d .
N1 N 0.74696(17) 0.08348(16) 0.33341(17) 0.0292(10) Uani 1 1 d .
N2 N 0.7943(2) 0.0016(2) 0.3028(2) 0.0588(15) Uani 1 1 d .
N3 N 0.70677(17) 0.03128(16) 0.15691(18) 0.0321(10) Uani 1 1 d .
N4 N 0.7740(3) 0.1075(2) 0.1915(2) 0.0627(17) Uani 1 1 d .
Si1 Si 0.80118(7) 0.04423(7) 0.36315(7) 0.0445(4) Uani 1 1 d .
Si2 Si 0.74492(8) 0.07349(7) 0.12658(7) 0.0495(5) Uani 1 1 d .
C1 C 0.7273(2) 0.1179(2) 0.3712(2) 0.0329(12) Uani 1 1 d .
C2 C 0.7507(2) 0.1675(2) 0.3858(2) 0.0365(13) Uani 1 1 d .
C3 C 0.7326(3) 0.1987(2) 0.4249(3) 0.0498(16) Uani 1 1 d .
H3 H 0.7487 0.2317 0.4345 0.060 Uiso 1 1 calc R
C4 C 0.6924(3) 0.1833(3) 0.4500(3) 0.0569(18) Uani 1 1 d .
H4 H 0.6812 0.2051 0.4769 0.068 Uiso 1 1 calc R
C5 C 0.6683(3) 0.1353(3) 0.4353(3) 0.0510(16) Uani 1 1 d .
H5 H 0.6400 0.1248 0.4518 0.061 Uiso 1 1 calc R
C6 C 0.6848(2) 0.1019(2) 0.3966(2) 0.0383(13) Uani 1 1 d .
C7 C 0.6561(3) 0.0499(2) 0.3835(3) 0.0510(17) Uani 1 1 d .
H7 H 0.6756 0.0289 0.3599 0.061 Uiso 1 1 calc R
C8 C 0.5977(3) 0.0599(3) 0.3462(4) 0.084(3) Uani 1 1 d .
H8A H 0.5782 0.0819 0.3676 0.126 Uiso 1 1 calc R
H8B H 0.5790 0.0266 0.3374 0.126 Uiso 1 1 calc R
H8C H 0.5995 0.0772 0.3104 0.126 Uiso 1 1 calc R
C9 C 0.6552(4) 0.0187(3) 0.4371(4) 0.080(3) Uani 1 1 d .
H9A H 0.6917 0.0151 0.4607 0.120 Uiso 1 1 calc R
H9B H 0.6402 -0.0158 0.4260 0.120 Uiso 1 1 calc R
H9C H 0.6331 0.0367 0.4591 0.120 Uiso 1 1 calc R
C10 C 0.7931(3) 0.1893(2) 0.3578(3) 0.0473(15) Uani 1 1 d .
H10 H 0.8046 0.1612 0.3346 0.057 Uiso 1 1 calc R
C11 C 0.8428(3) 0.2092(3) 0.4019(3) 0.075(2) Uani 1 1 d .
H11A H 0.8325 0.2378 0.4240 0.113 Uiso 1 1 calc R
H11B H 0.8693 0.2216 0.3818 0.113 Uiso 1 1 calc R
H11C H 0.8581 0.1809 0.4279 0.113 Uiso 1 1 calc R
C12 C 0.7681(3) 0.2345(3) 0.3167(3) 0.067(2) Uani 1 1 d .
H12A H 0.7381 0.2211 0.2871 0.100 Uiso 1 1 calc R
H12B H 0.7952 0.2490 0.2986 0.100 Uiso 1 1 calc R
H12C H 0.7553 0.2617 0.3387 0.100 Uiso 1 1 calc R
C13 C 0.7982(4) 0.0140(4) 0.4326(4) 0.102(3) Uani 1 1 d .
H13A H 0.7806 0.0379 0.4540 0.153 Uiso 1 1 calc R
H13B H 0.8346 0.0069 0.4549 0.153 Uiso 1 1 calc R
H13C H 0.7780 -0.0185 0.4254 0.153 Uiso 1 1 calc R
C14 C 0.8694(3) 0.0744(4) 0.3771(5) 0.096(3) Uani 1 1 d .
H14A H 0.8720 0.0963 0.3445 0.144 Uiso 1 1 calc R
H14B H 0.8965 0.0470 0.3823 0.144 Uiso 1 1 calc R
H14C H 0.8754 0.0957 0.4119 0.144 Uiso 1 1 calc R
C15 C 0.7704(4) -0.0509(3) 0.3188(5) 0.106(4) Uani 1 1 d .
H15A H 0.7654 -0.0749 0.2862 0.159 Uiso 1 1 calc R
H15B H 0.7360 -0.0442 0.3279 0.159 Uiso 1 1 calc R
H15C H 0.7951 -0.0663 0.3521 0.159 Uiso 1 1 calc R
C16 C 0.8420(4) -0.0152(4) 0.2846(4) 0.104(3) Uani 1 1 d .
H16A H 0.8612 -0.0414 0.3114 0.156 Uiso 1 1 calc R
H16B H 0.8654 0.0147 0.2841 0.156 Uiso 1 1 calc R
H16C H 0.8314 -0.0303 0.2460 0.156 Uiso 1 1 calc R
C17 C 0.6707(2) -0.0051(2) 0.1218(2) 0.0349(13) Uani 1 1 d .
C18 C 0.6881(3) -0.0554(2) 0.1111(2) 0.0422(15) Uani 1 1 d .
C19 C 0.6523(3) -0.0902(2) 0.0770(3) 0.0543(18) Uani 1 1 d .
H19 H 0.6644 -0.1238 0.0697 0.065 Uiso 1 1 calc R
C20 C 0.5994(3) -0.0765(3) 0.0535(3) 0.066(2) Uani 1 1 d .
H20 H 0.5754 -0.1004 0.0306 0.079 Uiso 1 1 calc R
C21 C 0.5826(3) -0.0280(3) 0.0641(3) 0.0605(19) Uani 1 1 d .
H21 H 0.5464 -0.0188 0.0480 0.073 Uiso 1 1 calc R
C22 C 0.6160(2) 0.0087(2) 0.0975(2) 0.0409(14) Uani 1 1 d .
C23 C 0.5923(3) 0.0612(3) 0.1072(3) 0.0614(19) Uani 1 1 d .
H23 H 0.6219 0.0835 0.1292 0.074 Uiso 1 1 calc R
C24 C 0.5677(4) 0.0888(4) 0.0481(4) 0.101(3) Uani 1 1 d .
H24A H 0.5943 0.0898 0.0250 0.151 Uiso 1 1 calc R
H24B H 0.5571 0.1243 0.0551 0.151 Uiso 1 1 calc R
H24C H 0.5362 0.0694 0.0274 0.151 Uiso 1 1 calc R
C25 C 0.5505(3) 0.0551(4) 0.1434(4) 0.091(3) Uani 1 1 d .
H25A H 0.5240 0.0289 0.1258 0.137 Uiso 1 1 calc R
H25B H 0.5325 0.0885 0.1451 0.137 Uiso 1 1 calc R
H25C H 0.5683 0.0441 0.1823 0.137 Uiso 1 1 calc R
C26 C 0.7442(3) -0.0744(3) 0.1361(3) 0.061(2) Uani 1 1 d .
H26 H 0.7644 -0.0451 0.1587 0.074 Uiso 1 1 calc R
C27 C 0.7439(5) -0.1192(3) 0.1777(4) 0.111(4) Uani 1 1 d .
H27A H 0.7213 -0.1100 0.2037 0.166 Uiso 1 1 calc R
H27B H 0.7804 -0.1257 0.1999 0.166 Uiso 1 1 calc R
H27C H 0.7298 -0.1505 0.1561 0.166 Uiso 1 1 calc R
C28 C 0.7736(4) -0.0890(4) 0.0890(4) 0.097(3) Uani 1 1 d .
H28A H 0.7622 -0.1236 0.0739 0.146 Uiso 1 1 calc R
H28B H 0.8123 -0.0891 0.1054 0.146 Uiso 1 1 calc R
H28C H 0.7650 -0.0635 0.0579 0.146 Uiso 1 1 calc R
C29 C 0.7983(6) 0.0474(4) 0.0959(8) 0.191(9) Uani 1 1 d .
H29A H 0.8144 0.0171 0.1181 0.286 Uiso 1 1 calc R
H29B H 0.8257 0.0741 0.0972 0.286 Uiso 1 1 calc R
H29C H 0.7834 0.0371 0.0560 0.286 Uiso 1 1 calc R
C30 C 0.7070(5) 0.1199(7) 0.0738(6) 0.195(9) Uani 1 1 d .
H30A H 0.6909 0.1015 0.0381 0.292 Uiso 1 1 calc R
H30B H 0.7311 0.1469 0.0661 0.292 Uiso 1 1 calc R
H30C H 0.6788 0.1359 0.0891 0.292 Uiso 1 1 calc R
C31 C 0.7626(9) 0.1624(4) 0.1871(6) 0.236(12) Uani 1 1 d .
H31A H 0.7672 0.1771 0.2256 0.354 Uiso 1 1 calc R
H31B H 0.7257 0.1678 0.1653 0.354 Uiso 1 1 calc R
H31C H 0.7871 0.1795 0.1674 0.354 Uiso 1 1 calc R
C32 C 0.8322(5) 0.1038(8) 0.2088(5) 0.199(10) Uani 1 1 d .
H32A H 0.8473 0.1134 0.1764 0.299 Uiso 1 1 calc R
H32B H 0.8425 0.0680 0.2205 0.299 Uiso 1 1 calc R
H32C H 0.8458 0.1273 0.2410 0.299 Uiso 1 1 calc R
Zr2 Zr 1.0000 0.83395(3) 0.2500 0.0351(2) Uani 1 2 d S
Cl3 Cl 0.92703(8) 0.89516(8) 0.23979(8) 0.0689(6) Uani 1 1 d .
N5 N 1.00573(18) 0.82786(17) 0.16115(18) 0.0338(10) Uani 1 1 d .
N6 N 0.9360(3) 0.7698(3) 0.1937(2) 0.0686(18) Uani 1 1 d .
Si3 Si 0.95816(8) 0.78321(7) 0.13067(7) 0.0482(5) Uani 1 1 d .
C33 C 1.0342(2) 0.8573(2) 0.1263(2) 0.0342(13) Uani 1 1 d .
C34 C 1.0149(3) 0.9060(2) 0.1019(2) 0.0437(15) Uani 1 1 d .
C35 C 1.0433(3) 0.9338(3) 0.0684(3) 0.0543(18) Uani 1 1 d .
H35 H 1.0304 0.9666 0.0530 0.065 Uiso 1 1 calc R
C36 C 1.0898(3) 0.9138(3) 0.0577(3) 0.059(2) Uani 1 1 d .
H36 H 1.1080 0.9322 0.0338 0.070 Uiso 1 1 calc R
C37 C 1.1092(3) 0.8675(3) 0.0816(3) 0.0560(18) Uani 1 1 d .
H37 H 1.1417 0.8547 0.0748 0.067 Uiso 1 1 calc R
C38 C 1.0825(2) 0.8378(2) 0.1161(2) 0.0412(14) Uani 1 1 d .
C39 C 1.1083(3) 0.7874(3) 0.1418(3) 0.0590(19) Uani 1 1 d .
H39 H 1.0845 0.7718 0.1647 0.071 Uiso 1 1 calc R
C40 C 1.1136(4) 0.7469(4) 0.0950(4) 0.099(3) Uani 1 1 d .
H40A H 1.0793 0.7436 0.0670 0.149 Uiso 1 1 calc R
H40B H 1.1240 0.7132 0.1131 0.149 Uiso 1 1 calc R
H40C H 1.1410 0.7587 0.0756 0.149 Uiso 1 1 calc R
C41 C 1.1619(3) 0.7986(5) 0.1829(4) 0.105(4) Uani 1 1 d .
H41A H 1.1838 0.8198 0.1635 0.158 Uiso 1 1 calc R
H41B H 1.1803 0.7657 0.1952 0.158 Uiso 1 1 calc R
H41C H 1.1561 0.8173 0.2164 0.158 Uiso 1 1 calc R
C42 C 0.9647(3) 0.9328(3) 0.1119(3) 0.0602(19) Uani 1 1 d .
H42 H 0.9467 0.9079 0.1330 0.072 Uiso 1 1 calc R
C43 C 0.9247(4) 0.9462(4) 0.0547(4) 0.105(4) Uani 1 1 d .
H43A H 0.8913 0.9587 0.0626 0.157 Uiso 1 1 calc R
H43B H 0.9176 0.9150 0.0307 0.157 Uiso 1 1 calc R
H43C H 0.9399 0.9732 0.0346 0.157 Uiso 1 1 calc R
C44 C 0.9777(4) 0.9814(3) 0.1485(4) 0.092(3) Uani 1 1 d .
H44A H 1.0029 0.9726 0.1847 0.139 Uiso 1 1 calc R
H44B H 0.9448 0.9954 0.1564 0.139 Uiso 1 1 calc R
H44C H 0.9937 1.0075 0.1280 0.139 Uiso 1 1 calc R
C45 C 0.9046(5) 0.8079(6) 0.0716(6) 0.191(8) Uani 1 1 d .
H45A H 0.8741 0.8186 0.0867 0.286 Uiso 1 1 calc R
H45B H 0.8933 0.7804 0.0430 0.286 Uiso 1 1 calc R
H45C H 0.9178 0.8377 0.0536 0.286 Uiso 1 1 calc R
C46 C 0.9828(6) 0.7203(5) 0.1067(7) 0.184(8) Uani 1 1 d .
H46A H 0.9897 0.7248 0.0686 0.277 Uiso 1 1 calc R
H46B H 0.9556 0.6933 0.1049 0.277 Uiso 1 1 calc R
H46C H 1.0158 0.7099 0.1340 0.277 Uiso 1 1 calc R
C47 C 0.8784(4) 0.7874(8) 0.1846(6) 0.225(11) Uani 1 1 d .
H47A H 0.8547 0.7572 0.1767 0.337 Uiso 1 1 calc R
H47B H 0.8697 0.8115 0.1521 0.337 Uiso 1 1 calc R
H47C H 0.8736 0.8050 0.2193 0.337 Uiso 1 1 calc R
C48 C 0.9296(9) 0.7173(5) 0.2076(5) 0.223(11) Uani 1 1 d .
H48A H 0.9314 0.7144 0.2487 0.335 Uiso 1 1 calc R
H48B H 0.9580 0.6965 0.1981 0.335 Uiso 1 1 calc R
H48C H 0.8948 0.7048 0.1858 0.335 Uiso 1 1 calc R
Zr3 Zr 0.0000 0.27181(3) 0.2500 0.0300(2) Uani 1 2 d S
Cl4 Cl -0.06828(6) 0.20847(6) 0.25639(7) 0.0514(4) Uani 1 1 d .
N7 N 0.04602(16) 0.28330(16) 0.33767(17) 0.0288(10) Uani 1 1 d .
N8 N -0.0422(2) 0.33673(19) 0.3038(2) 0.0495(13) Uani 1 1 d .
Si4 Si 0.01353(7) 0.33198(7) 0.36550(7) 0.0437(4) Uani 1 1 d .
C49 C 0.0884(2) 0.2554(2) 0.3765(2) 0.0311(12) Uani 1 1 d .
C50 C 0.0786(2) 0.2079(2) 0.4026(2) 0.0362(13) Uani 1 1 d .
C51 C 0.1202(3) 0.1830(3) 0.4410(3) 0.0470(15) Uani 1 1 d .
H51 H 0.1131 0.1514 0.4582 0.056 Uiso 1 1 calc R
C52 C 0.1711(3) 0.2029(3) 0.4548(3) 0.0559(18) Uani 1 1 d .
H52 H 0.1987 0.1854 0.4815 0.067 Uiso 1 1 calc R
C53 C 0.1819(2) 0.2488(3) 0.4292(3) 0.0512(17) Uani 1 1 d .
H53 H 0.2171 0.2626 0.4388 0.061 Uiso 1 1 calc R
C54 C 0.1417(2) 0.2753(2) 0.3891(2) 0.0361(13) Uani 1 1 d .
C55 C 0.1575(2) 0.3230(2) 0.3599(3) 0.0481(15) Uani 1 1 d .
H55 H 0.1242 0.3388 0.3360 0.058 Uiso 1 1 calc R
C56 C 0.1857(3) 0.3647(3) 0.4030(4) 0.080(2) Uani 1 1 d .
H56A H 0.1646 0.3713 0.4312 0.121 Uiso 1 1 calc R
H56B H 0.1891 0.3969 0.3824 0.121 Uiso 1 1 calc R
H56C H 0.2213 0.3523 0.4227 0.121 Uiso 1 1 calc R
C57 C 0.1932(3) 0.3068(4) 0.3193(3) 0.074(2) Uani 1 1 d .
H57A H 0.2253 0.2893 0.3414 0.111 Uiso 1 1 calc R
H57B H 0.2036 0.3378 0.3009 0.111 Uiso 1 1 calc R
H57C H 0.1733 0.2832 0.2899 0.111 Uiso 1 1 calc R
C58 C 0.0232(2) 0.1821(2) 0.3905(3) 0.0465(15) Uani 1 1 d .
H58 H -0.0029 0.2060 0.3655 0.056 Uiso 1 1 calc R
C59 C 0.0241(3) 0.1310(3) 0.3575(3) 0.071(2) Uani 1 1 d .
H59A H 0.0372 0.1377 0.3231 0.107 Uiso 1 1 calc R
H59B H -0.0121 0.1166 0.3464 0.107 Uiso 1 1 calc R
H59C H 0.0478 0.1060 0.3821 0.107 Uiso 1 1 calc R
C60 C 0.0043(3) 0.1732(4) 0.4460(3) 0.075(2) Uani 1 1 d .
H60A H -0.0329 0.1612 0.4362 0.113 Uiso 1 1 calc R
H60B H 0.0068 0.2058 0.4674 0.113 Uiso 1 1 calc R
H60C H 0.0269 0.1469 0.4695 0.113 Uiso 1 1 calc R
C61 C -0.0047(4) 0.3138(4) 0.4331(3) 0.087(3) Uani 1 1 d .
H61A H -0.0375 0.2930 0.4242 0.130 Uiso 1 1 calc R
H61B H -0.0107 0.3453 0.4536 0.130 Uiso 1 1 calc R
H61C H 0.0243 0.2935 0.4571 0.130 Uiso 1 1 calc R
C62 C 0.0461(3) 0.3975(3) 0.3781(4) 0.079(2) Uani 1 1 d .
H62A H 0.0779 0.3953 0.4099 0.118 Uiso 1 1 calc R
H62B H 0.0210 0.4225 0.3877 0.118 Uiso 1 1 calc R
H62C H 0.0565 0.4089 0.3433 0.118 Uiso 1 1 calc R
C63 C -0.0920(3) 0.3121(4) 0.3196(4) 0.099(3) Uani 1 1 d .
H63A H -0.1053 0.3356 0.3451 0.148 Uiso 1 1 calc R
H63B H -0.0820 0.2788 0.3390 0.148 Uiso 1 1 calc R
H63C H -0.1199 0.3064 0.2846 0.148 Uiso 1 1 calc R
C64 C -0.0597(4) 0.3888(3) 0.2812(4) 0.098(3) Uani 1 1 d .
H64A H -0.0859 0.3854 0.2443 0.147 Uiso 1 1 calc R
H64B H -0.0288 0.4086 0.2757 0.147 Uiso 1 1 calc R
H64C H -0.0761 0.4072 0.3084 0.147 Uiso 1 1 calc R

loop_
_atom_site_aniso_label
_atom_site_aniso_U_11
_atom_site_aniso_U_22
_atom_site_aniso_U_33
_atom_site_aniso_U_23
_atom_site_aniso_U_13
_atom_site_aniso_U_12
Zr1 0.0391(4) 0.0311(3) 0.0295(3) -0.0036(2) 0.0052(2) -0.0014(2)
Cl1 0.0800(13) 0.0562(10) 0.0525(9) -0.0161(8) 0.0269(9) -0.0311(9)
Cl2 0.0713(12) 0.0512(9) 0.0548(10) -0.0121(7) -0.0095(9) 0.0232(9)
N1 0.030(3) 0.028(2) 0.030(2) -0.0022(18) 0.0088(19) -0.0023(19)
N2 0.053(4) 0.063(4) 0.057(3) -0.018(3) 0.006(3) 0.019(3)
N3 0.032(3) 0.032(2) 0.029(2) -0.0020(18) 0.0012(19) -0.002(2)
N4 0.079(5) 0.058(3) 0.053(3) -0.019(3) 0.019(3) -0.039(3)
Si1 0.0433(11) 0.0510(10) 0.0361(9) -0.0011(7) 0.0032(8) 0.0134(8)
Si2 0.0549(12) 0.0587(11) 0.0385(9) -0.0097(8) 0.0186(8) -0.0214(9)
C1 0.034(3) 0.035(3) 0.027(3) -0.001(2) 0.001(2) 0.005(2)
C2 0.044(4) 0.030(3) 0.033(3) 0.002(2) 0.003(3) 0.002(3)
C3 0.068(5) 0.032(3) 0.047(4) -0.005(3) 0.009(3) -0.002(3)
C4 0.082(5) 0.046(4) 0.043(4) -0.009(3) 0.018(4) 0.014(4)
C5 0.053(4) 0.055(4) 0.050(4) -0.004(3) 0.022(3) 0.002(3)
C6 0.041(4) 0.040(3) 0.036(3) -0.004(2) 0.016(3) -0.002(3)
C7 0.057(4) 0.050(4) 0.056(4) -0.013(3) 0.034(3) -0.012(3)
C8 0.050(5) 0.097(6) 0.113(7) -0.038(5) 0.037(5) -0.022(4)
C9 0.116(7) 0.052(4) 0.092(6) 0.000(4) 0.066(6) -0.012(4)
C10 0.052(4) 0.041(3) 0.049(4) -0.003(3) 0.012(3) -0.010(3)
C11 0.062(5) 0.087(6) 0.072(5) -0.015(4) 0.006(4) -0.029(4)
C12 0.093(6) 0.048(4) 0.065(5) 0.009(3) 0.029(4) -0.005(4)
C13 0.118(8) 0.109(7) 0.077(6) 0.028(5) 0.019(6) 0.058(6)
C14 0.049(5) 0.101(7) 0.122(8) -0.017(6) -0.012(5) 0.003(5)
C15 0.126(9) 0.042(4) 0.132(9) -0.001(5) -0.007(7) 0.000(5)
C16 0.083(7) 0.134(9) 0.095(7) -0.043(6) 0.019(5) 0.035(6)
C17 0.043(4) 0.040(3) 0.024(3) 0.001(2) 0.011(2) -0.010(3)
C18 0.059(4) 0.035(3) 0.034(3) -0.002(2) 0.014(3) -0.004(3)
C19 0.086(6) 0.043(4) 0.040(3) -0.008(3) 0.027(4) -0.018(4)
C20 0.071(6) 0.073(5) 0.059(4) -0.025(4) 0.027(4) -0.048(4)
C21 0.043(4) 0.092(6) 0.047(4) -0.014(4) 0.014(3) -0.023(4)
C22 0.039(4) 0.053(4) 0.031(3) -0.006(3) 0.010(3) -0.011(3)
C23 0.043(4) 0.078(5) 0.054(4) -0.004(4) -0.007(3) 0.013(4)
C24 0.100(7) 0.089(6) 0.079(6) 0.008(5) -0.046(5) 0.011(5)
C25 0.043(5) 0.130(8) 0.105(7) -0.023(6) 0.023(5) 0.019(5)
C26 0.084(6) 0.039(3) 0.058(4) -0.014(3) 0.011(4) 0.010(4)
C27 0.183(11) 0.053(5) 0.075(6) 0.013(4) -0.009(6) 0.022(6)
C28 0.081(6) 0.100(7) 0.116(8) -0.043(6) 0.031(6) 0.018(5)
C29 0.223(16) 0.101(8) 0.34(2) -0.106(11) 0.239(17) -0.085(9)
C30 0.109(9) 0.283(19) 0.155(11) 0.163(13) -0.041(8) -0.081(11)
C31 0.55(4) 0.060(6) 0.189(14) -0.029(7) 0.27(2) -0.079(12)
C32 0.121(11) 0.38(3) 0.081(7) 0.018(11) 0.002(7) -0.162(15)
Zr2 0.0311(5) 0.0462(5) 0.0299(4) 0.000 0.0113(3) 0.000
Cl3 0.0589(12) 0.0969(14) 0.0590(10) 0.0236(10) 0.0298(9) 0.0377(10)
N5 0.031(3) 0.044(3) 0.029(2) 0.0030(19) 0.012(2) 0.001(2)
N6 0.077(5) 0.083(4) 0.054(3) -0.012(3) 0.033(3) -0.037(4)
Si3 0.0528(12) 0.0567(11) 0.0376(9) -0.0080(8) 0.0159(8) -0.0195(9)
C33 0.029(3) 0.047(3) 0.027(3) -0.005(2) 0.007(2) -0.009(3)
C34 0.052(4) 0.045(3) 0.032(3) 0.003(3) 0.008(3) -0.002(3)
C35 0.074(5) 0.052(4) 0.040(3) -0.005(3) 0.018(3) -0.013(4)
C36 0.070(5) 0.065(5) 0.042(4) -0.003(3) 0.015(4) -0.038(4)
C37 0.040(4) 0.095(6) 0.037(3) -0.015(4) 0.017(3) -0.018(4)
C38 0.035(3) 0.058(4) 0.031(3) -0.004(3) 0.007(3) -0.007(3)
C39 0.038(4) 0.095(5) 0.049(4) 0.010(4) 0.021(3) 0.021(4)
C40 0.118(8) 0.106(7) 0.092(7) 0.013(5) 0.063(6) 0.052(6)
C41 0.035(5) 0.199(11) 0.080(6) 0.040(7) 0.012(4) 0.020(6)
C42 0.068(5) 0.057(4) 0.060(4) 0.019(3) 0.023(4) 0.015(4)
C43 0.090(7) 0.123(8) 0.102(7) 0.079(6) 0.025(6) 0.039(6)
C44 0.130(8) 0.043(4) 0.121(7) 0.009(4) 0.063(7) 0.018(5)
C45 0.151(11) 0.189(13) 0.157(11) 0.088(10) -0.114(10) -0.115(10)
C46 0.176(13) 0.132(10) 0.291(19) -0.164(12) 0.147(13) -0.081(9)
C47 0.062(7) 0.45(3) 0.180(14) -0.204(18) 0.062(8) -0.107(12)
C48 0.42(3) 0.133(11) 0.089(8) 0.022(8) 0.014(12) -0.168(16)
Zr3 0.0244(4) 0.0360(4) 0.0275(4) 0.000 0.0024(3) 0.000
Cl4 0.0412(9) 0.0593(9) 0.0473(9) 0.0118(7) -0.0023(7) -0.0171(7)
N7 0.021(2) 0.034(2) 0.030(2) 0.0018(18) 0.0028(19) -0.0023(18)
N8 0.046(3) 0.048(3) 0.049(3) -0.004(2) 0.000(2) 0.015(2)
Si4 0.0435(10) 0.0470(9) 0.0376(9) -0.0067(7) 0.0035(8) 0.0111(8)
C49 0.024(3) 0.039(3) 0.030(3) -0.007(2) 0.007(2) 0.002(2)
C50 0.033(3) 0.042(3) 0.033(3) 0.001(2) 0.007(3) -0.001(3)
C51 0.041(4) 0.054(4) 0.043(3) 0.006(3) 0.005(3) 0.004(3)
C52 0.037(4) 0.090(5) 0.039(3) 0.020(3) 0.005(3) 0.019(4)
C53 0.024(3) 0.079(5) 0.048(4) -0.004(3) 0.004(3) 0.006(3)
C54 0.031(3) 0.045(3) 0.033(3) -0.007(2) 0.009(3) 0.001(3)
C55 0.029(3) 0.057(4) 0.055(4) -0.002(3) 0.005(3) -0.005(3)
C56 0.069(6) 0.073(5) 0.086(6) -0.003(4) -0.009(4) -0.031(4)
C57 0.044(4) 0.111(7) 0.070(5) 0.012(5) 0.020(4) 0.004(4)
C58 0.037(4) 0.049(4) 0.049(4) 0.020(3) 0.001(3) 0.001(3)
C59 0.066(5) 0.048(4) 0.087(5) 0.006(4) -0.008(4) -0.011(4)
C60 0.044(4) 0.114(7) 0.067(5) 0.036(5) 0.011(4) -0.001(4)
C61 0.101(7) 0.099(6) 0.068(5) 0.007(5) 0.035(5) 0.046(5)
C62 0.070(5) 0.060(5) 0.096(6) -0.031(4) -0.001(5) 0.000(4)
C63 0.037(5) 0.160(9) 0.102(7) -0.055(7) 0.024(5) -0.011(5)
C64 0.121(8) 0.084(6) 0.073(5) -0.009(4) -0.011(5) 0.063(6)

loop_
_atom_type_symbol
_atom_type_description
_atom_type_scat_dispersion_real
_atom_type_scat_dispersion_imag
_atom_type_scat_source
C C 0.0033 0.0016 'International Tables Vol C Tables 4.2.6.8 and 6.1.1.4'
H H 0.0000 0.0000 'International Tables Vol C Tables 4.2.6.8 and 6.1.1.4'
N N 0.0061 0.0033 'International Tables Vol C Tables 4.2.6.8 and 6.1.1.4'
Si Si 0.0817 0.0704 'International Tables Vol C Tables 4.2.6.8 and 6.1.1.4'
Cl Cl 0.1484 0.1585 'International Tables Vol C Tables 4.2.6.8 and 6.1.1.4'
Zr Zr -2.9673 0.5597 'International Tables Vol C Tables 4.2.6.8 and 6.1.1.4'

loop_
_geom_angle_atom_site_label_1
_geom_angle_atom_site_label_2
_geom_angle_atom_site_label_3
_geom_angle
_geom_angle_site_symmetry_1
_geom_angle_site_symmetry_3
N3 Zr1 N1 170.19(17) . .
N3 Zr1 Cl2 100.82(12) . .
N1 Zr1 Cl2 85.17(12) . .
N3 Zr1 Cl1 83.82(12) . .
N1 Zr1 Cl1 103.21(12) . .
Cl2 Zr1 Cl1 97.78(7) . .
N3 Zr1 N4 68.05(17) . .
N1 Zr1 N4 104.56(16) . .
Cl2 Zr1 N4 89.22(17) . .
Cl1 Zr1 N4 151.83(12) . .
N3 Zr1 N2 106.31(17) . .
N1 Zr1 N2 67.47(16) . .
Cl2 Zr1 N2 152.63(13) . .
Cl1 Zr1 N2 88.77(15) . .
N4 Zr1 N2 97.5(2) . .
N3 Zr1 Si2 32.89(12) . .
N1 Zr1 Si2 139.70(12) . .
Cl2 Zr1 Si2 94.45(6) . .
Cl1 Zr1 Si2 116.69(5) . .
N4 Zr1 Si2 35.24(12) . .
N2 Zr1 Si2 106.31(14) . .
N3 Zr1 Si1 140.23(12) . .
N1 Zr1 Si1 32.51(12) . .
Cl2 Zr1 Si1 117.55(5) . .
Cl1 Zr1 Si1 100.05(6) . .
N4 Zr1 Si1 100.74(15) . .
N2 Zr1 Si1 35.14(12) . .
Si2 Zr1 Si1 127.33(6) . .
C1 N1 Si1 117.9(3) . .
C1 N1 Zr1 136.3(3) . .
Si1 N1 Zr1 105.1(2) . .
C16 N2 C15 103.0(7) . .
C16 N2 Si1 119.6(5) . .
C15 N2 Si1 107.4(5) . .
C16 N2 Zr1 126.0(6) . .
C15 N2 Zr1 109.2(5) . .
Si1 N2 Zr1 90.7(2) . .
C17 N3 Si2 120.7(3) . .
C17 N3 Zr1 134.2(3) . .
Si2 N3 Zr1 104.3(2) . .
C31 N4 C32 105.3(11) . .
C31 N4 Si2 112.4(8) . .
C32 N4 Si2 113.9(8) . .
C31 N4 Zr1 114.8(7) . .
C32 N4 Zr1 119.0(6) . .
Si2 N4 Zr1 91.5(2) . .
N1 Si1 N2 96.2(2) . .
N1 Si1 C13 114.3(3) . .
N2 Si1 C13 116.9(4) . .
N1 Si1 C14 117.5(3) . .
N2 Si1 C14 107.8(4) . .
C13 Si1 C14 104.4(5) . .
N1 Si1 Zr1 42.35(14) . .
N2 Si1 Zr1 54.20(18) . .
C13 Si1 Zr1 134.2(4) . .
C14 Si1 Zr1 121.2(3) . .
N3 Si2 N4 95.9(2) . .
N3 Si2 C29 119.5(4) . .
N4 Si2 C29 109.3(6) . .
N3 Si2 C30 115.6(4) . .
N4 Si2 C30 109.0(6) . .
C29 Si2 C30 106.6(8) . .
N3 Si2 Zr1 42.76(14) . .
N4 Si2 Zr1 53.27(18) . .
C29 Si2 Zr1 131.4(6) . .
C30 Si2 Zr1 121.8(6) . .
C2 C1 C6 118.3(5) . .
C2 C1 N1 121.1(5) . .
C6 C1 N1 120.6(5) . .
C3 C2 C1 119.5(6) . .
C3 C2 C10 118.4(5) . .
C1 C2 C10 122.0(5) . .
C2 C3 C4 122.5(6) . .
C2 C3 H3 118.7 . .
C4 C3 H3 118.7 . .
C5 C4 C3 118.7(6) . .
C5 C4 H4 120.6 . .
C3 C4 H4 120.6 . .
C4 C5 C6 121.6(6) . .
C4 C5 H5 119.2 . .
C6 C5 H5 119.2 . .
C5 C6 C1 119.3(5) . .
C5 C6 C7 117.6(5) . .
C1 C6 C7 123.1(5) . .
C6 C7 C9 113.1(6) . .
C6 C7 C8 108.9(6) . .
C9 C7 C8 111.2(6) . .
C6 C7 H7 107.8 . .
C9 C7 H7 107.8 . .
C8 C7 H7 107.8 . .
C7 C8 H8A 109.5 . .
C7 C8 H8B 109.5 . .
H8A C8 H8B 109.5 . .
C7 C8 H8C 109.5 . .
H8A C8 H8C 109.5 . .
H8B C8 H8C 109.5 . .
C7 C9 H9A 109.5 . .
C7 C9 H9B 109.5 . .
H9A C9 H9B 109.5 . .
C7 C9 H9C 109.5 . .
H9A C9 H9C 109.5 . .
H9B C9 H9C 109.5 . .
C2 C10 C11 112.7(5) . .
C2 C10 C12 108.7(5) . .
C11 C10 C12 109.7(6) . .
C2 C10 H10 108.5 . .
C11 C10 H10 108.5 . .
C12 C10 H10 108.5 . .
C10 C11 H11A 109.5 . .
C10 C11 H11B 109.5 . .
H11A C11 H11B 109.5 . .
C10 C11 H11C 109.5 . .
H11A C11 H11C 109.5 . .
H11B C11 H11C 109.5 . .
C10 C12 H12A 109.5 . .
C10 C12 H12B 109.5 . .
H12A C12 H12B 109.5 . .
C10 C12 H12C 109.5 . .
H12A C12 H12C 109.5 . .
H12B C12 H12C 109.5 . .
Si1 C13 H13A 109.5 . .
Si1 C13 H13B 109.5 . .
H13A C13 H13B 109.5 . .
Si1 C13 H13C 109.5 . .
H13A C13 H13C 109.5 . .
H13B C13 H13C 109.5 . .
Si1 C14 H14A 109.5 . .
Si1 C14 H14B 109.5 . .
H14A C14 H14B 109.5 . .
Si1 C14 H14C 109.5 . .
H14A C14 H14C 109.5 . .
H14B C14 H14C 109.5 . .
N2 C15 H15A 109.5 . .
N2 C15 H15B 109.5 . .
H15A C15 H15B 109.5 . .
N2 C15 H15C 109.5 . .
H15A C15 H15C 109.5 . .
H15B C15 H15C 109.5 . .
N2 C16 H16A 109.5 . .
N2 C16 H16B 109.5 . .
H16A C16 H16B 109.5 . .
N2 C16 H16C 109.5 . .
H16A C16 H16C 109.5 . .
H16B C16 H16C 109.5 . .
C18 C17 C22 118.4(5) . .
C18 C17 N3 120.8(5) . .
C22 C17 N3 120.7(5) . .
C19 C18 C17 119.8(6) . .
C19 C18 C26 117.5(6) . .
C17 C18 C26 122.7(5) . .
C18 C19 C20 121.4(6) . .
C18 C19 H19 119.3 . .
C20 C19 H19 119.3 . .
C21 C20 C19 118.7(6) . .
C21 C20 H20 120.6 . .
C19 C20 H20 120.6 . .
C22 C21 C20 123.1(7) . .
C22 C21 H21 118.5 . .
C20 C21 H21 118.5 . .
C21 C22 C17 118.5(6) . .
C21 C22 C23 118.2(6) . .
C17 C22 C23 123.2(5) . .
C22 C23 C25 110.8(6) . .
C22 C23 C24 110.6(6) . .
C25 C23 C24 111.5(7) . .
C22 C23 H23 107.9 . .
C25 C23 H23 107.9 . .
C24 C23 H23 107.9 . .
C23 C24 H24A 109.5 . .
C23 C24 H24B 109.5 . .
H24A C24 H24B 109.5 . .
C23 C24 H24C 109.5 . .
H24A C24 H24C 109.5 . .
H24B C24 H24C 109.5 . .
C23 C25 H25A 109.5 . .
C23 C25 H25B 109.5 . .
H25A C25 H25B 109.5 . .
C23 C25 H25C 109.5 . .
H25A C25 H25C 109.5 . .
H25B C25 H25C 109.5 . .
C18 C26 C27 110.6(7) . .
C18 C26 C28 112.2(6) . .
C27 C26 C28 112.0(7) . .
C18 C26 H26 107.3 . .
C27 C26 H26 107.3 . .
C28 C26 H26 107.3 . .
C26 C27 H27A 109.5 . .
C26 C27 H27B 109.5 . .
H27A C27 H27B 109.5 . .
C26 C27 H27C 109.5 . .
H27A C27 H27C 109.5 . .
H27B C27 H27C 109.5 . .
C26 C28 H28A 109.5 . .
C26 C28 H28B 109.5 . .
H28A C28 H28B 109.5 . .
C26 C28 H28C 109.5 . .
H28A C28 H28C 109.5 . .
H28B C28 H28C 109.5 . .
Si2 C29 H29A 109.5 . .
Si2 C29 H29B 109.5 . .
H29A C29 H29B 109.5 . .
Si2 C29 H29C 109.5 . .
H29A C29 H29C 109.5 . .
H29B C29 H29C 109.5 . .
Si2 C30 H30A 109.5 . .
Si2 C30 H30B 109.5 . .
H30A C30 H30B 109.5 . .
Si2 C30 H30C 109.5 . .
H30A C30 H30C 109.5 . .
H30B C30 H30C 109.5 . .
N4 C31 H31A 109.5 . .
N4 C31 H31B 109.5 . .
H31A C31 H31B 109.5 . .
N4 C31 H31C 109.5 . .
H31A C31 H31C 109.5 . .
H31B C31 H31C 109.5 . .
N4 C32 H32A 109.5 . .
N4 C32 H32B 109.5 . .
H32A C32 H32B 109.5 . .
N4 C32 H32C 109.5 . .
H32A C32 H32C 109.5 . .
H32B C32 H32C 109.5 . .
N5 Zr2 N5 171.8(2) . 2_755
N5 Zr2 Cl3 85.07(13) . 2_755
N5 Zr2 Cl3 100.34(13) 2_755 2_755
N5 Zr2 Cl3 100.34(12) . .
N5 Zr2 Cl3 85.07(13) 2_755 .
Cl3 Zr2 Cl3 98.80(11) 2_755 .
N5 Zr2 N6 67.14(17) . .
N5 Zr2 N6 107.05(18) 2_755 .
Cl3 Zr2 N6 152.13(13) 2_755 .
Cl3 Zr2 N6 88.73(18) . .
N5 Zr2 N6 107.05(18) . 2_755
N5 Zr2 N6 67.14(17) 2_755 2_755
Cl3 Zr2 N6 88.73(18) 2_755 2_755
Cl3 Zr2 N6 152.13(13) . 2_755
N6 Zr2 N6 97.1(3) . 2_755
N5 Zr2 Si3 32.25(12) . .
N5 Zr2 Si3 141.73(12) 2_755 .
Cl3 Zr2 Si3 117.32(5) 2_755 .
Cl3 Zr2 Si3 95.13(6) . .
N6 Zr2 Si3 34.90(13) . .
N6 Zr2 Si3 105.21(15) 2_755 .
N5 Zr2 Si3 141.73(12) . 2_755
N5 Zr2 Si3 32.25(12) 2_755 2_755
Cl3 Zr2 Si3 95.13(6) 2_755 2_755
Cl3 Zr2 Si3 117.32(5) . 2_755
N6 Zr2 Si3 105.21(15) . 2_755
N6 Zr2 Si3 34.90(13) 2_755 2_755
Si3 Zr2 Si3 130.18(8) . 2_755
C33 N5 Si3 120.9(3) . .
C33 N5 Zr2 133.5(3) . .
Si3 N5 Zr2 105.0(2) . .
C48 N6 C47 98.9(11) . .
C48 N6 Si3 117.9(8) . .
C47 N6 Si3 108.8(8) . .
C48 N6 Zr2 127.2(8) . .
C47 N6 Zr2 112.3(6) . .
Si3 N6 Zr2 91.6(2) . .
N5 Si3 N6 96.3(2) . .
N5 Si3 C45 115.3(4) . .
N6 Si3 C45 112.9(6) . .
N5 Si3 C46 116.7(4) . .
N6 Si3 C46 107.1(6) . .
C45 Si3 C46 107.8(8) . .
N5 Si3 Zr2 42.77(15) . .
N6 Si3 Zr2 53.50(19) . .
C45 Si3 Zr2 126.8(6) . .
C46 Si3 Zr2 125.3(6) . .
C38 C33 C34 118.6(5) . .
C38 C33 N5 120.0(5) . .
C34 C33 N5 121.5(5) . .
C35 C34 C33 120.4(6) . .
C35 C34 C42 115.6(6) . .
C33 C34 C42 124.0(5) . .
C34 C35 C36 120.6(7) . .
C34 C35 H35 119.7 . .
C36 C35 H35 119.7 . .
C37 C36 C35 119.6(6) . .
C37 C36 H36 120.2 . .
C35 C36 H36 120.2 . .
C36 C37 C38 122.4(7) . .
C36 C37 H37 118.8 . .
C38 C37 H37 118.8 . .
C33 C38 C37 118.5(6) . .
C33 C38 C39 123.3(5) . .
C37 C38 C39 118.2(6) . .
C38 C39 C40 112.4(6) . .
C38 C39 C41 110.1(7) . .
C40 C39 C41 111.7(7) . .
C38 C39 H39 107.4 . .
C40 C39 H39 107.4 . .
C41 C39 H39 107.4 . .
C39 C40 H40A 109.5 . .
C39 C40 H40B 109.5 . .
H40A C40 H40B 109.5 . .
C39 C40 H40C 109.5 . .
H40A C40 H40C 109.5 . .
H40B C40 H40C 109.5 . .
C39 C41 H41A 109.5 . .
C39 C41 H41B 109.5 . .
H41A C41 H41B 109.5 . .
C39 C41 H41C 109.5 . .
H41A C41 H41C 109.5 . .
H41B C41 H41C 109.5 . .
C44 C42 C34 112.5(7) . .
C44 C42 C43 109.9(7) . .
C34 C42 C43 111.8(6) . .
C44 C42 H42 107.5 . .
C34 C42 H42 107.5 . .
C43 C42 H42 107.5 . .
C42 C43 H43A 109.5 . .
C42 C43 H43B 109.5 . .
H43A C43 H43B 109.5 . .
C42 C43 H43C 109.5 . .
H43A C43 H43C 109.5 . .
H43B C43 H43C 109.5 . .
C42 C44 H44A 109.5 . .
C42 C44 H44B 109.5 . .
H44A C44 H44B 109.5 . .
C42 C44 H44C 109.5 . .
H44A C44 H44C 109.5 . .
H44B C44 H44C 109.5 . .
Si3 C45 H45A 109.5 . .
Si3 C45 H45B 109.5 . .
H45A C45 H45B 109.5 . .
Si3 C45 H45C 109.5 . .
H45A C45 H45C 109.5 . .
H45B C45 H45C 109.5 . .
Si3 C46 H46A 109.5 . .
Si3 C46 H46B 109.5 . .
H46A C46 H46B 109.5 . .
Si3 C46 H46C 109.5 . .
H46A C46 H46C 109.5 . .
H46B C46 H46C 109.5 . .
N6 C47 H47A 109.5 . .
N6 C47 H47B 109.5 . .
H47A C47 H47B 109.5 . .
N6 C47 H47C 109.5 . .
H47A C47 H47C 109.5 . .
H47B C47 H47C 109.5 . .
N6 C48 H48A 109.5 . .
N6 C48 H48B 109.5 . .
H48A C48 H48B 109.5 . .
N6 C48 H48C 109.5 . .
H48A C48 H48C 109.5 . .
H48B C48 H48C 109.5 . .
N7 Zr3 N7 164.4(2) . 2
N7 Zr3 Cl4 105.44(11) . .
N7 Zr3 Cl4 85.17(12) 2 .
N7 Zr3 Cl4 85.17(12) . 2
N7 Zr3 Cl4 105.44(11) 2 2
Cl4 Zr3 Cl4 95.75(9) . 2
N7 Zr3 N8 101.76(16) . 2
N7 Zr3 N8 67.39(16) 2 2
Cl4 Zr3 N8 152.52(12) . 2
Cl4 Zr3 N8 90.26(14) 2 2
N7 Zr3 N8 67.39(16) . .
N7 Zr3 N8 101.76(16) 2 .
Cl4 Zr3 N8 90.26(14) . .
Cl4 Zr3 N8 152.52(12) 2 .
N8 Zr3 N8 96.7(3) 2 .
N7 Zr3 Si4 32.19(12) . .
N7 Zr3 Si4 135.37(11) 2 .
Cl4 Zr3 Si4 101.90(5) . .
Cl4 Zr3 Si4 117.33(5) 2 .
N8 Zr3 Si4 99.00(12) 2 .
N8 Zr3 Si4 35.34(12) . .
N7 Zr3 Si4 135.37(11) . 2
N7 Zr3 Si4 32.19(12) 2 2
Cl4 Zr3 Si4 117.33(5) . 2
Cl4 Zr3 Si4 101.90(5) 2 2
N8 Zr3 Si4 35.34(12) 2 2
N8 Zr3 Si4 99.00(12) . 2
Si4 Zr3 Si4 120.55(7) . 2
C49 N7 Si4 118.2(3) . .
C49 N7 Zr3 135.2(3) . .
Si4 N7 Zr3 105.6(2) . .
C64 N8 C63 105.2(7) . .
C64 N8 Si4 118.5(5) . .
C63 N8 Si4 108.3(5) . .
C64 N8 Zr3 123.1(5) . .
C63 N8 Zr3 109.7(4) . .
Si4 N8 Zr3 91.1(2) . .
N7 Si4 N8 95.5(2) . .
N7 Si4 C61 113.8(3) . .
N8 Si4 C61 114.6(4) . .
N7 Si4 C62 118.3(3) . .
N8 Si4 C62 108.1(3) . .
C61 Si4 C62 106.4(4) . .
N7 Si4 Zr3 42.16(14) . .
N8 Si4 Zr3 53.58(16) . .
C61 Si4 Zr3 130.9(3) . .
C62 Si4 Zr3 122.7(3) . .
C50 C49 C54 118.6(5) . .
C50 C49 N7 121.6(5) . .
C54 C49 N7 119.9(5) . .
C51 C50 C49 119.7(5) . .
C51 C50 C58 117.4(5) . .
C49 C50 C58 122.9(5) . .
C52 C51 C50 122.0(6) . .
C52 C51 H51 119.0 . .
C50 C51 H51 119.0 . .
C53 C52 C51 119.3(6) . .
C53 C52 H52 120.4 . .
C51 C52 H52 120.4 . .
C52 C53 C54 121.4(6) . .
C52 C53 H53 119.3 . .
C54 C53 H53 119.3 . .
C53 C54 C49 118.9(5) . .
C53 C54 C55 118.1(5) . .
C49 C54 C55 123.0(5) . .
C54 C55 C56 112.8(6) . .
C54 C55 C57 109.9(6) . .
C56 C55 C57 110.7(6) . .
C54 C55 H55 107.7 . .
C56 C55 H55 107.7 . .
C57 C55 H55 107.7 . .
C55 C56 H56A 109.5 . .
C55 C56 H56B 109.5 . .
H56A C56 H56B 109.5 . .
C55 C56 H56C 109.5 . .
H56A C56 H56C 109.5 . .
H56B C56 H56C 109.5 . .
C55 C57 H57A 109.5 . .
C55 C57 H57B 109.5 . .
H57A C57 H57B 109.5 . .
C55 C57 H57C 109.5 . .
H57A C57 H57C 109.5 . .
H57B C57 H57C 109.5 . .
C59 C58 C50 109.8(5) . .
C59 C58 C60 111.4(6) . .
C50 C58 C60 111.8(5) . .
C59 C58 H58 107.9 . .
C50 C58 H58 107.9 . .
C60 C58 H58 107.9 . .
C58 C59 H59A 109.5 . .
C58 C59 H59B 109.5 . .
H59A C59 H59B 109.5 . .
C58 C59 H59C 109.5 . .
H59A C59 H59C 109.5 . .
H59B C59 H59C 109.5 . .
C58 C60 H60A 109.5 . .
C58 C60 H60B 109.5 . .
H60A C60 H60B 109.5 . .
C58 C60 H60C 109.5 . .
H60A C60 H60C 109.5 . .
H60B C60 H60C 109.5 . .
Si4 C61 H61A 109.5 . .
Si4 C61 H61B 109.5 . .
H61A C61 H61B 109.5 . .
Si4 C61 H61C 109.5 . .
H61A C61 H61C 109.5 . .
H61B C61 H61C 109.5 . .
Si4 C62 H62A 109.5 . .
Si4 C62 H62B 109.5 . .
H62A C62 H62B 109.5 . .
Si4 C62 H62C 109.5 . .
H62A C62 H62C 109.5 . .
H62B C62 H62C 109.5 . .
N8 C63 H63A 109.5 . .
N8 C63 H63B 109.5 . .
H63A C63 H63B 109.5 . .
N8 C63 H63C 109.5 . .
H63A C63 H63C 109.5 . .
H63B C63 H63C 109.5 . .
N8 C64 H64A 109.5 . .
N8 C64 H64B 109.5 . .
H64A C64 H64B 109.5 . .
N8 C64 H64C 109.5 . .
H64A C64 H64C 109.5 . .
H64B C64 H64C 109.5 . .

loop_
_geom_bond_atom_site_label_1
_geom_bond_atom_site_label_2
_geom_bond_distance
_geom_bond_site_symmetry_2
Zr1 N3 2.150(4) .
Zr1 N1 2.152(4) .
Zr1 Cl2 2.4006(17) .
Zr1 Cl1 2.4032(17) .
Zr1 N4 2.460(6) .
Zr1 N2 2.502(5) .
Zr1 Si2 3.0682(19) .
Zr1 Si1 3.0844(18) .
N1 C1 1.428(7) .
N1 Si1 1.717(5) .
N2 C16 1.451(10) .
N2 C15 1.552(10) .
N2 Si1 1.775(5) .
N3 C17 1.428(7) .
N3 Si2 1.720(5) .
N4 C31 1.426(13) .
N4 C32 1.446(14) .
N4 Si2 1.771(5) .
Si1 C13 1.838(9) .
Si1 C14 1.861(9) .
Si2 C29 1.817(10) .
Si2 C30 1.825(11) .
C1 C2 1.407(7) .
C1 C6 1.421(8) .
C2 C3 1.382(8) .
C2 C10 1.505(8) .
C3 C4 1.363(9) .
C3 H3 0.9400 .
C4 C5 1.377(9) .
C4 H4 0.9400 .
C5 C6 1.390(8) .
C5 H5 0.9400 .
C6 C7 1.512(8) .
C7 C9 1.506(10) .
C7 C8 1.564(11) .
C7 H7 0.9900 .
C8 H8A 0.9700 .
C8 H8B 0.9700 .
C8 H8C 0.9700 .
C9 H9A 0.9700 .
C9 H9B 0.9700 .
C9 H9C 0.9700 .
C10 C11 1.526(9) .
C10 C12 1.547(9) .
C10 H10 0.9900 .
C11 H11A 0.9700 .
C11 H11B 0.9700 .
C11 H11C 0.9700 .
C12 H12A 0.9700 .
C12 H12B 0.9700 .
C12 H12C 0.9700 .
C13 H13A 0.9700 .
C13 H13B 0.9700 .
C13 H13C 0.9700 .
C14 H14A 0.9700 .
C14 H14B 0.9700 .
C14 H14C 0.9700 .
C15 H15A 0.9700 .
C15 H15B 0.9700 .
C15 H15C 0.9700 .
C16 H16A 0.9700 .
C16 H16B 0.9700 .
C16 H16C 0.9700 .
C17 C18 1.399(8) .
C17 C22 1.422(8) .
C18 C19 1.387(9) .
C18 C26 1.494(10) .
C19 C20 1.377(10) .
C19 H19 0.9400 .
C20 C21 1.350(11) .
C20 H20 0.9400 .
C21 C22 1.382(9) .
C21 H21 0.9400 .
C22 C23 1.508(9) .
C23 C25 1.529(11) .
C23 C24 1.564(10) .
C23 H23 0.9900 .
C24 H24A 0.9700 .
C24 H24B 0.9700 .
C24 H24C 0.9700 .
C25 H25A 0.9700 .
C25 H25B 0.9700 .
C25 H25C 0.9700 .
C26 C27 1.511(11) .
C26 C28 1.534(11) .
C26 H26 0.9900 .
C27 H27A 0.9700 .
C27 H27B 0.9700 .
C27 H27C 0.9700 .
C28 H28A 0.9700 .
C28 H28B 0.9700 .
C28 H28C 0.9700 .
C29 H29A 0.9700 .
C29 H29B 0.9700 .
C29 H29C 0.9700 .
C30 H30A 0.9700 .
C30 H30B 0.9700 .
C30 H30C 0.9700 .
C31 H31A 0.9700 .
C31 H31B 0.9700 .
C31 H31C 0.9700 .
C32 H32A 0.9700 .
C32 H32B 0.9700 .
C32 H32C 0.9700 .
Zr2 N5 2.157(4) .
Zr2 N5 2.157(4) 2_755
Zr2 Cl3 2.3967(18) 2_755
Zr2 Cl3 2.3967(18) .
Zr2 N6 2.468(6) .
Zr2 N6 2.468(6) 2_755
Zr2 Si3 3.0689(18) .
Zr2 Si3 3.0689(18) 2_755
N5 C33 1.437(7) .
N5 Si3 1.695(5) .
N6 C48 1.396(12) .
N6 C47 1.502(14) .
N6 Si3 1.756(6) .
Si3 C45 1.822(10) .
Si3 C46 1.860(10) .
C33 C38 1.404(8) .
C33 C34 1.406(8) .
C34 C35 1.391(9) .
C34 C42 1.519(9) .
C35 C36 1.369(10) .
C35 H35 0.9400 .
C36 C37 1.353(10) .
C36 H36 0.9400 .
C37 C38 1.406(9) .
C37 H37 0.9400 .
C38 C39 1.503(9) .
C39 C40 1.546(11) .
C39 C41 1.508(11) .
C39 H39 0.9900 .
C40 H40A 0.9700 .
C40 H40B 0.9700 .
C40 H40C 0.9700 .
C41 H41A 0.9700 .
C41 H41B 0.9700 .
C41 H41C 0.9700 .
C42 C44 1.503(11) .
C42 C43 1.531(11) .
C42 H42 0.9900 .
C43 H43A 0.9700 .
C43 H43B 0.9700 .
C43 H43C 0.9700 .
C44 H44A 0.9700 .
C44 H44B 0.9700 .
C44 H44C 0.9700 .
C45 H45A 0.9700 .
C45 H45B 0.9700 .
C45 H45C 0.9700 .
C46 H46A 0.9700 .
C46 H46B 0.9700 .
C46 H46C 0.9700 .
C47 H47A 0.9700 .
C47 H47B 0.9700 .
C47 H47C 0.9700 .
C48 H48A 0.9700 .
C48 H48B 0.9700 .
C48 H48C 0.9700 .
Zr3 N7 2.155(4) .
Zr3 N7 2.155(4) 2
Zr3 Cl4 2.4062(16) .
Zr3 Cl4 2.4062(16) 2
Zr3 N8 2.488(5) 2
Zr3 N8 2.488(5) .
Zr3 Si4 3.0914(17) .
Zr3 Si4 3.0914(17) 2
N7 C49 1.433(6) .
N7 Si4 1.710(5) .
N8 C64 1.462(9) .
N8 C63 1.539(10) .
N8 Si4 1.788(5) .
Si4 C61 1.835(8) .
Si4 C62 1.857(8) .
C49 C50 1.409(8) .
C49 C54 1.414(7) .
C50 C51 1.379(8) .
C50 C58 1.524(8) .
C51 C52 1.361(9) .
C51 H51 0.9400 .
C52 C53 1.376(10) .
C52 H52 0.9400 .
C53 C54 1.399(8) .
C53 H53 0.9400 .
C54 C55 1.500(8) .
C55 C56 1.532(9) .
C55 C57 1.531(10) .
C55 H55 0.9900 .
C56 H56A 0.9700 .
C56 H56B 0.9700 .
C56 H56C 0.9700 .
C57 H57A 0.9700 .
C57 H57B 0.9700 .
C57 H57C 0.9700 .
C58 C59 1.523(9) .
C58 C60 1.523(9) .
C58 H58 0.9900 .
C59 H59A 0.9700 .
C59 H59B 0.9700 .
C59 H59C 0.9700 .
C60 H60A 0.9700 .
C60 H60B 0.9700 .
C60 H60C 0.9700 .
C61 H61A 0.9700 .
C61 H61B 0.9700 .
C61 H61C 0.9700 .
C62 H62A 0.9700 .
C62 H62B 0.9700 .
C62 H62C 0.9700 .
C63 H63A 0.9700 .
C63 H63B 0.9700 .
C63 H63C 0.9700 .
C64 H64A 0.9700 .
C64 H64B 0.9700 .
C64 H64C 0.9700 .

loop_
_geom_torsion_atom_site_label_1
_geom_torsion_atom_site_label_2
_geom_torsion_atom_site_label_3
_geom_torsion_atom_site_label_4
_geom_torsion
_geom_torsion_site_symmetry_1
N3 Zr1 N1 C1 143.1(8) .
Cl2 Zr1 N1 C1 15.0(5) .
Cl1 Zr1 N1 C1 -81.9(5) .
N4 Zr1 N1 C1 102.9(5) .
N2 Zr1 N1 C1 -164.9(5) .
Si2 Zr1 N1 C1 106.2(5) .
Si1 Zr1 N1 C1 -169.9(6) .
N3 Zr1 N1 Si1 -47.1(10) .
Cl2 Zr1 N1 Si1 -175.1(2) .
Cl1 Zr1 N1 Si1 88.0(2) .
N4 Zr1 N1 Si1 -87.2(2) .
N2 Zr1 N1 Si1 5.0(2) .
Si2 Zr1 N1 Si1 -83.9(2) .
N3 Zr1 N2 C16 39.2(7) .
N1 Zr1 N2 C16 -132.8(7) .
Cl2 Zr1 N2 C16 -133.0(6) .
Cl1 Zr1 N2 C16 122.4(6) .
N4 Zr1 N2 C16 -30.1(7) .
Si2 Zr1 N2 C16 4.8(7) .
Si1 Zr1 N2 C16 -128.2(7) .
N3 Zr1 N2 C15 -84.0(5) .
N1 Zr1 N2 C15 104.0(5) .
Cl2 Zr1 N2 C15 103.8(6) .
Cl1 Zr1 N2 C15 -0.8(5) .
N4 Zr1 N2 C15 -153.3(5) .
Si2 Zr1 N2 C15 -118.3(5) .
Si1 Zr1 N2 C15 108.7(6) .
N3 Zr1 N2 Si1 167.3(2) .
N1 Zr1 N2 Si1 -4.6(2) .
Cl2 Zr1 N2 Si1 -4.8(5) .
Cl1 Zr1 N2 Si1 -109.5(2) .
N4 Zr1 N2 Si1 98.1(2) .
Si2 Zr1 N2 Si1 133.0(2) .
N1 Zr1 N3 C17 144.2(8) .
Cl2 Zr1 N3 C17 -88.9(5) .
Cl1 Zr1 N3 C17 7.9(5) .
N4 Zr1 N3 C17 -173.6(5) .
N2 Zr1 N3 C17 94.8(5) .
Si2 Zr1 N3 C17 -170.3(6) .
Si1 Zr1 N3 C17 106.2(5) .
N1 Zr1 N3 Si2 -45.6(10) .
Cl2 Zr1 N3 Si2 81.4(2) .
Cl1 Zr1 N3 Si2 178.2(2) .
N4 Zr1 N3 Si2 -3.3(2) .
N2 Zr1 N3 Si2 -94.9(2) .
Si1 Zr1 N3 Si2 -83.6(3) .
N3 Zr1 N4 C31 118.7(10) .
N1 Zr1 N4 C31 -68.1(10) .
Cl2 Zr1 N4 C31 16.7(10) .
Cl1 Zr1 N4 C31 121.8(10) .
N2 Zr1 N4 C31 -136.7(10) .
Si2 Zr1 N4 C31 115.5(11) .
Si1 Zr1 N4 C31 -101.2(10) .
N3 Zr1 N4 C32 -115.4(9) .
N1 Zr1 N4 C32 57.9(9) .
Cl2 Zr1 N4 C32 142.7(9) .
Cl1 Zr1 N4 C32 -112.2(9) .
N2 Zr1 N4 C32 -10.7(9) .
Si2 Zr1 N4 C32 -118.5(10) .
Si1 Zr1 N4 C32 24.7(9) .
N3 Zr1 N4 Si2 3.1(2) .
N1 Zr1 N4 Si2 176.3(2) .
Cl2 Zr1 N4 Si2 -98.9(2) .
Cl1 Zr1 N4 Si2 6.3(5) .
N2 Zr1 N4 Si2 107.8(3) .
Si1 Zr1 N4 Si2 143.2(2) .
C1 N1 Si1 N2 165.6(4) .
Zr1 N1 Si1 N2 -6.5(3) .
C1 N1 Si1 C13 42.3(6) .
Zr1 N1 Si1 C13 -129.8(4) .
C1 N1 Si1 C14 -80.6(5) .
Zr1 N1 Si1 C14 107.3(4) .
C1 N1 Si1 Zr1 172.1(5) .
C16 N2 Si1 N1 138.4(7) .
C15 N2 Si1 N1 -105.0(5) .
Zr1 N2 Si1 N1 5.4(2) .
C16 N2 Si1 C13 -100.3(8) .
C15 N2 Si1 C13 16.4(7) .
Zr1 N2 Si1 C13 126.8(4) .
C16 N2 Si1 C14 16.9(8) .
C15 N2 Si1 C14 133.5(6) .
Zr1 N2 Si1 C14 -116.1(4) .
C16 N2 Si1 Zr1 133.0(7) .
C15 N2 Si1 Zr1 -110.4(5) .
N3 Zr1 Si1 N1 168.8(3) .
Cl2 Zr1 Si1 N1 5.5(2) .
Cl1 Zr1 Si1 N1 -98.8(2) .
N4 Zr1 Si1 N1 100.3(3) .
N2 Zr1 Si1 N1 -172.0(3) .
Si2 Zr1 Si1 N1 126.0(2) .
N3 Zr1 Si1 N2 -19.2(3) .
N1 Zr1 Si1 N2 172.0(3) .
Cl2 Zr1 Si1 N2 177.5(3) .
Cl1 Zr1 Si1 N2 73.2(3) .
N4 Zr1 Si1 N2 -87.7(3) .
Si2 Zr1 Si1 N2 -62.0(3) .
N3 Zr1 Si1 C13 -113.6(5) .
N1 Zr1 Si1 C13 77.7(5) .
Cl2 Zr1 Si1 C13 83.2(4) .
Cl1 Zr1 Si1 C13 -21.2(4) .
N4 Zr1 Si1 C13 177.9(5) .
N2 Zr1 Si1 C13 -94.3(5) .
Si2 Zr1 Si1 C13 -156.3(4) .
N3 Zr1 Si1 C14 71.0(4) .
N1 Zr1 Si1 C14 -97.8(4) .
Cl2 Zr1 Si1 C14 -92.3(4) .
Cl1 Zr1 Si1 C14 163.4(4) .
N4 Zr1 Si1 C14 2.5(4) .
N2 Zr1 Si1 C14 90.2(4) .
Si2 Zr1 Si1 C14 28.3(4) .
C17 N3 Si2 N4 176.2(5) .
Zr1 N3 Si2 N4 4.3(3) .
C17 N3 Si2 C29 -67.7(8) .
Zr1 N3 Si2 C29 120.4(7) .
C17 N3 Si2 C30 61.8(8) .
Zr1 N3 Si2 C30 -110.1(7) .
C17 N3 Si2 Zr1 171.9(5) .
C31 N4 Si2 N3 -121.3(8) .
C32 N4 Si2 N3 119.1(8) .
Zr1 N4 Si2 N3 -3.7(3) .
C31 N4 Si2 C29 114.6(10) .
C32 N4 Si2 C29 -5.0(10) .
Zr1 N4 Si2 C29 -127.8(5) .
C31 N4 Si2 C30 -1.6(10) .
C32 N4 Si2 C30 -121.1(9) .
Zr1 N4 Si2 C30 116.1(5) .
C31 N4 Si2 Zr1 -117.6(9) .
C32 N4 Si2 Zr1 122.8(8) .
N1 Zr1 Si2 N3 169.2(3) .
Cl2 Zr1 Si2 N3 -103.1(2) .
Cl1 Zr1 Si2 N3 -2.1(2) .
N4 Zr1 Si2 N3 174.6(4) .
N2 Zr1 Si2 N3 95.0(3) .
Si1 Zr1 Si2 N3 126.9(2) .
N3 Zr1 Si2 N4 -174.6(4) .
N1 Zr1 Si2 N4 -5.5(3) .
Cl2 Zr1 Si2 N4 82.3(3) .
Cl1 Zr1 Si2 N4 -176.7(3) .
N2 Zr1 Si2 N4 -79.7(3) .
Si1 Zr1 Si2 N4 -47.7(3) .
N3 Zr1 Si2 C29 -90.9(5) .
N1 Zr1 Si2 C29 78.3(5) .
Cl2 Zr1 Si2 C29 166.0(5) .
Cl1 Zr1 Si2 C29 -92.9(5) .
N4 Zr1 Si2 C29 83.8(5) .
N2 Zr1 Si2 C29 4.1(5) .
Si1 Zr1 Si2 C29 36.0(5) .
N3 Zr1 Si2 C30 94.5(6) .
N1 Zr1 Si2 C30 -96.3(6) .
Cl2 Zr1 Si2 C30 -8.6(5) .
Cl1 Zr1 Si2 C30 92.5(5) .
N4 Zr1 Si2 C30 -90.9(6) .
N2 Zr1 Si2 C30 -170.5(5) .
Si1 Zr1 Si2 C30 -138.6(5) .
Si1 N1 C1 C2 84.5(5) .
Zr1 N1 C1 C2 -106.6(6) .
Si1 N1 C1 C6 -93.1(5) .
Zr1 N1 C1 C6 75.8(6) .
C6 C1 C2 C3 1.1(8) .
N1 C1 C2 C3 -176.5(5) .
C6 C1 C2 C10 -175.6(5) .
N1 C1 C2 C10 6.8(8) .
C1 C2 C3 C4 -0.3(9) .
C10 C2 C3 C4 176.5(6) .
C2 C3 C4 C5 -0.9(10) .
C3 C4 C5 C6 1.4(10) .
C4 C5 C6 C1 -0.5(9) .
C4 C5 C6 C7 179.6(6) .
C2 C1 C6 C5 -0.7(8) .
N1 C1 C6 C5 177.0(5) .
C2 C1 C6 C7 179.1(5) .
N1 C1 C6 C7 -3.2(8) .
C5 C6 C7 C9 -53.2(8) .
C1 C6 C7 C9 126.9(7) .
C5 C6 C7 C8 71.0(7) .
C1 C6 C7 C8 -108.8(7) .
C3 C2 C10 C11 53.6(8) .
C1 C2 C10 C11 -129.7(6) .
C3 C2 C10 C12 -68.2(7) .
C1 C2 C10 C12 108.5(6) .
Si2 N3 C17 C18 89.9(6) .
Zr1 N3 C17 C18 -101.1(6) .
Si2 N3 C17 C22 -91.1(6) .
Zr1 N3 C17 C22 77.9(6) .
C22 C17 C18 C19 0.7(8) .
N3 C17 C18 C19 179.8(5) .
C22 C17 C18 C26 -178.0(6) .
N3 C17 C18 C26 1.1(8) .
C17 C18 C19 C20 -0.6(9) .
C26 C18 C19 C20 178.1(6) .
C18 C19 C20 C21 0.3(10) .
C19 C20 C21 C22 -0.1(11) .
C20 C21 C22 C17 0.2(10) .
C20 C21 C22 C23 -178.8(6) .
C18 C17 C22 C21 -0.5(8) .
N3 C17 C22 C21 -179.6(5) .
C18 C17 C22 C23 178.5(6) .
N3 C17 C22 C23 -0.6(8) .
C21 C22 C23 C25 66.3(8) .
C17 C22 C23 C25 -112.7(7) .
C21 C22 C23 C24 -57.8(9) .
C17 C22 C23 C24 123.2(7) .
C19 C18 C26 C27 -63.8(8) .
C17 C18 C26 C27 114.9(7) .
C19 C18 C26 C28 62.0(8) .
C17 C18 C26 C28 -119.3(7) .
N5 Zr2 N5 C33 -142.2(5) 2_755
Cl3 Zr2 N5 C33 -10.8(5) 2_755
Cl3 Zr2 N5 C33 87.2(5) .
N6 Zr2 N5 C33 171.4(5) .
N6 Zr2 N5 C33 -98.0(5) 2_755
Si3 Zr2 N5 C33 170.4(6) .
Si3 Zr2 N5 C33 -102.9(5) 2_755
N5 Zr2 N5 Si3 47.4(2) 2_755
Cl3 Zr2 N5 Si3 178.8(2) 2_755
Cl3 Zr2 N5 Si3 -83.2(2) .
N6 Zr2 N5 Si3 1.0(2) .
N6 Zr2 N5 Si3 91.6(3) 2_755
Si3 Zr2 N5 Si3 86.7(3) 2_755
N5 Zr2 N6 C48 126.6(13) .
N5 Zr2 N6 C48 -47.1(13) 2_755
Cl3 Zr2 N6 C48 121.9(12) 2_755
Cl3 Zr2 N6 C48 -131.6(13) .
N6 Zr2 N6 C48 21.1(12) 2_755
Si3 Zr2 N6 C48 127.6(13) .
Si3 Zr2 N6 C48 -13.6(13) 2_755
N5 Zr2 N6 C47 -112.0(9) .
N5 Zr2 N6 C47 74.2(9) 2_755
Cl3 Zr2 N6 C47 -116.8(9) 2_755
Cl3 Zr2 N6 C47 -10.2(9) .
N6 Zr2 N6 C47 142.4(9) 2_755
Si3 Zr2 N6 C47 -111.1(9) .
Si3 Zr2 N6 C47 107.8(9) 2_755
N5 Zr2 N6 Si3 -0.9(2) .
N5 Zr2 N6 Si3 -174.7(2) 2_755
Cl3 Zr2 N6 Si3 -5.7(6) 2_755
Cl3 Zr2 N6 Si3 100.8(3) .
N6 Zr2 N6 Si3 -106.5(3) 2_755
Si3 Zr2 N6 Si3 -141.2(2) 2_755
C33 N5 Si3 N6 -173.2(5) .
Zr2 N5 Si3 N6 -1.3(3) .
C33 N5 Si3 C45 -54.2(8) .
Zr2 N5 Si3 C45 117.7(7) .
C33 N5 Si3 C46 74.0(7) .
Zr2 N5 Si3 C46 -114.1(6) .
C33 N5 Si3 Zr2 -171.9(5) .
C48 N6 Si3 N5 -133.3(11) .
C47 N6 Si3 N5 115.3(7) .
Zr2 N6 Si3 N5 1.1(3) .
C48 N6 Si3 C45 105.8(12) .
C47 N6 Si3 C45 -5.6(9) .
Zr2 N6 Si3 C45 -119.8(5) .
C48 N6 Si3 C46 -12.8(12) .
C47 N6 Si3 C46 -124.2(9) .
Zr2 N6 Si3 C46 121.6(5) .
C48 N6 Si3 Zr2 -134.4(11) .
C47 N6 Si3 Zr2 114.2(8) .
N5 Zr2 Si3 N5 -170.2(3) 2_755
Cl3 Zr2 Si3 N5 -1.4(2) 2_755
Cl3 Zr2 Si3 N5 101.3(2) .
N6 Zr2 Si3 N5 -178.4(4) .
N6 Zr2 Si3 N5 -98.0(3) 2_755
Si3 Zr2 Si3 N5 -126.0(2) 2_755
N5 Zr2 Si3 N6 178.4(4) .
N5 Zr2 Si3 N6 8.2(4) 2_755
Cl3 Zr2 Si3 N6 177.0(3) 2_755
Cl3 Zr2 Si3 N6 -80.4(3) .
N6 Zr2 Si3 N6 80.4(4) 2_755
Si3 Zr2 Si3 N6 52.4(3) 2_755
N5 Zr2 Si3 C45 -88.7(6) .
N5 Zr2 Si3 C45 101.1(5) 2_755
Cl3 Zr2 Si3 C45 -90.1(5) 2_755
Cl3 Zr2 Si3 C45 12.6(5) .
N6 Zr2 Si3 C45 92.9(6) .
N6 Zr2 Si3 C45 173.3(5) 2_755
Si3 Zr2 Si3 C45 145.3(5) 2_755
N5 Zr2 Si3 C46 92.7(5) .
N5 Zr2 Si3 C46 -77.5(5) 2_755
Cl3 Zr2 Si3 C46 91.3(5) 2_755
Cl3 Zr2 Si3 C46 -166.1(5) .
N6 Zr2 Si3 C46 -85.7(6) .
N6 Zr2 Si3 C46 -5.3(5) 2_755
Si3 Zr2 Si3 C46 -33.3(5) 2_755
Si3 N5 C33 C38 -90.0(5) .
Zr2 N5 C33 C38 100.8(6) .
Si3 N5 C33 C34 90.2(6) .
Zr2 N5 C33 C34 -79.0(6) .
C38 C33 C34 C35 0.1(8) .
N5 C33 C34 C35 179.9(5) .
C38 C33 C34 C42 -177.0(5) .
N5 C33 C34 C42 2.8(9) .
C33 C34 C35 C36 1.3(9) .
C42 C34 C35 C36 178.6(6) .
C34 C35 C36 C37 -2.3(10) .
C35 C36 C37 C38 1.9(10) .
C34 C33 C38 C37 -0.5(8) .
N5 C33 C38 C37 179.7(5) .
C34 C33 C38 C39 177.4(6) .
N5 C33 C38 C39 -2.4(8) .
C36 C37 C38 C33 -0.5(9) .
C36 C37 C38 C39 -178.5(6) .
C33 C38 C39 C40 119.8(7) .
C37 C38 C39 C40 -62.3(8) .
C33 C38 C39 C41 -115.0(7) .
C37 C38 C39 C41 63.0(8) .
C35 C34 C42 C44 -67.0(8) .
C33 C34 C42 C44 110.2(7) .
C35 C34 C42 C43 57.3(8) .
C33 C34 C42 C43 -125.6(7) .
N7 Zr3 N7 C49 -148.1(5) 2
Cl4 Zr3 N7 C49 80.2(5) .
Cl4 Zr3 N7 C49 -14.4(5) 2
N8 Zr3 N7 C49 -103.7(5) 2
N8 Zr3 N7 C49 163.9(5) .
Si4 Zr3 N7 C49 168.1(6) .
Si4 Zr3 N7 C49 -116.5(4) 2
N7 Zr3 N7 Si4 43.79(17) 2
Cl4 Zr3 N7 Si4 -87.86(19) .
Cl4 Zr3 N7 Si4 177.5(2) 2
N8 Zr3 N7 Si4 88.2(2) 2
N8 Zr3 N7 Si4 -4.2(2) .
Si4 Zr3 N7 Si4 75.4(3) 2
N7 Zr3 N8 C64 129.4(6) .
N7 Zr3 N8 C64 -38.8(6) 2
Cl4 Zr3 N8 C64 -123.9(6) .
Cl4 Zr3 N8 C64 133.0(5) 2
N8 Zr3 N8 C64 29.4(6) 2
Si4 Zr3 N8 C64 125.6(7) .
Si4 Zr3 N8 C64 -6.2(6) 2
N7 Zr3 N8 C63 -106.1(5) .
N7 Zr3 N8 C63 85.7(5) 2
Cl4 Zr3 N8 C63 0.6(5) .
Cl4 Zr3 N8 C63 -102.5(5) 2
N8 Zr3 N8 C63 153.9(5) 2
Si4 Zr3 N8 C63 -109.9(5) .
Si4 Zr3 N8 C63 118.3(5) 2
N7 Zr3 N8 Si4 3.83(18) .
N7 Zr3 N8 Si4 -164.4(2) 2
Cl4 Zr3 N8 Si4 110.48(19) .
Cl4 Zr3 N8 Si4 7.4(4) 2
N8 Zr3 N8 Si4 -96.2(2) 2
Si4 Zr3 N8 Si4 -131.77(18) 2
C49 N7 Si4 N8 -165.1(4) .
Zr3 N7 Si4 N8 5.4(3) .
C49 N7 Si4 C61 -45.1(5) .
Zr3 N7 Si4 C61 125.4(4) .
C49 N7 Si4 C62 80.9(5) .
Zr3 N7 Si4 C62 -108.6(4) .
C49 N7 Si4 Zr3 -170.5(5) .
C64 N8 Si4 N7 -133.6(6) .
C63 N8 Si4 N7 106.7(5) .
Zr3 N8 Si4 N7 -4.5(2) .
C64 N8 Si4 C61 107.0(7) .
C63 N8 Si4 C61 -12.6(6) .
Zr3 N8 Si4 C61 -123.8(3) .
C64 N8 Si4 C62 -11.4(7) .
C63 N8 Si4 C62 -131.0(5) .
Zr3 N8 Si4 C62 117.8(3) .
C64 N8 Si4 Zr3 -129.2(7) .
C63 N8 Si4 Zr3 111.2(5) .
N7 Zr3 Si4 N7 -164.6(2) 2
Cl4 Zr3 Si4 N7 100.1(2) .
Cl4 Zr3 Si4 N7 -2.8(2) 2
N8 Zr3 Si4 N7 -97.8(2) 2
N8 Zr3 Si4 N7 173.3(3) .
Si4 Zr3 Si4 N7 -127.9(2) 2
N7 Zr3 Si4 N8 -173.3(3) .
N7 Zr3 Si4 N8 22.0(3) 2
Cl4 Zr3 Si4 N8 -73.2(2) .
Cl4 Zr3 Si4 N8 -176.1(2) 2
N8 Zr3 Si4 N8 88.9(3) 2
Si4 Zr3 Si4 N8 58.8(2) 2
N7 Zr3 Si4 C61 -80.7(4) .
N7 Zr3 Si4 C61 114.6(4) 2
Cl4 Zr3 Si4 C61 19.4(4) .
Cl4 Zr3 Si4 C61 -83.5(4) 2
N8 Zr3 Si4 C61 -178.5(4) 2
N8 Zr3 Si4 C61 92.6(4) .
Si4 Zr3 Si4 C61 151.4(4) 2
N7 Zr3 Si4 C62 97.6(4) .
N7 Zr3 Si4 C62 -67.1(4) 2
Cl4 Zr3 Si4 C62 -162.3(3) .
Cl4 Zr3 Si4 C62 94.8(3) 2
N8 Zr3 Si4 C62 -0.2(3) 2
N8 Zr3 Si4 C62 -89.1(4) .
Si4 Zr3 Si4 C62 -30.3(3) 2
Si4 N7 C49 C50 93.8(5) .
Zr3 N7 C49 C50 -73.1(7) .
Si4 N7 C49 C54 -86.3(5) .
Zr3 N7 C49 C54 106.7(5) .
C54 C49 C50 C51 2.0(8) .
N7 C49 C50 C51 -178.2(5) .
C54 C49 C50 C58 -178.0(5) .
N7 C49 C50 C58 1.9(8) .
C49 C50 C51 C52 0.1(9) .
C58 C50 C51 C52 -180.0(6) .
C50 C51 C52 C53 -1.0(10) .
C51 C52 C53 C54 -0.2(10) .
C52 C53 C54 C49 2.3(9) .
C52 C53 C54 C55 -175.7(6) .
C50 C49 C54 C53 -3.1(8) .
N7 C49 C54 C53 177.0(5) .
C50 C49 C54 C55 174.7(5) .
N7 C49 C54 C55 -5.1(8) .
C53 C54 C55 C56 -56.1(8) .
C49 C54 C55 C56 126.1(6) .
C53 C54 C55 C57 67.9(7) .
C49 C54 C55 C57 -109.9(6) .
C51 C50 C58 C59 -68.0(7) .
C49 C50 C58 C59 111.9(6) .
C51 C50 C58 C60 56.2(8) .
C49 C50 C58 C60 -123.8(6) .
